data_7229379
loop_
_publ_author_name
'Du, Ceng-Ceng'
'Wang, Xin-Fang'
'Zhou, Sheng-Bin'
'Wang, Duo-Zhi'
'Jia, Dianzeng'

_publ_section_title
;
 New complexes constructed from in situ nitration of
 (1H-tetrazol-5-yl)phenol: synthesis, structures and properties
;
_journal_name_full CrystEngComm
_journal_paper_doi 10.1039/C7CE00753A
_journal_year 2017
_chemical_absolute_configuration ukn
_chemical_formula_moiety '0.25(C28 H4 Ag8 N28 O28)'
_chemical_formula_sum 'C7 H Ag2 N7 O7'
_chemical_formula_weight 510.89
_space_group_crystal_system orthorhombic
_space_group_IT_number 40
_space_group_name_Hall 'A 2 -2a'
_space_group_name_H-M_alt 'A m a 2'
_symmetry_space_group_name_Hall 'A 2 -2a'
_symmetry_space_group_name_H-M 'A m a 2'
_atom_sites_solution_hydrogens geom
_atom_sites_solution_primary direct
_audit_creation_date 2017-08-06
_audit_creation_method
;
Olex2 1.2
(compiled 2017.07.20 svn.r3457 for OlexSys, GUI svn.r5370)
;
_audit_update_record
;
2017-10-18 deposited with the CCDC.
2017-10-23 downloaded from the CCDC.
;
_cell_angle_alpha 90
_cell_angle_beta 90
_cell_angle_gamma 90
_cell_formula_units_Z 4
_cell_length_a 6.6521(8)
_cell_length_b 16.2005(16)
_cell_length_c 11.0651(16)
_cell_measurement_reflns_used 2335
_cell_measurement_temperature 296(2)
_cell_measurement_theta_max 25.16
_cell_measurement_theta_min 2.23
_cell_volume 1192.5(3)
_computing_molecular_graphics 'Olex2 (Dolomanov et al., 2009)'
_computing_publication_material 'Olex2 (Dolomanov et al., 2009)'
_computing_structure_refinement 'ShelXL (Sheldrick, 2015)'
_computing_structure_solution 'ShelXS (Sheldrick, 2008)'
_diffrn_ambient_temperature 296.15
_diffrn_measured_fraction_theta_full 1.000
_diffrn_measured_fraction_theta_max 1.000
_diffrn_measurement_device_type CCD
_diffrn_measurement_method '\w scans'
_diffrn_radiation_type MoK\a
_diffrn_radiation_wavelength 0.71073
_diffrn_reflns_av_R_equivalents 0.0349
_diffrn_reflns_av_unetI/netI 0.0292
_diffrn_reflns_Laue_measured_fraction_full 1.000
_diffrn_reflns_Laue_measured_fraction_max 1.000
_diffrn_reflns_limit_h_max 7
_diffrn_reflns_limit_h_min -7
_diffrn_reflns_limit_k_max 19
_diffrn_reflns_limit_k_min -18
_diffrn_reflns_limit_l_max 11
_diffrn_reflns_limit_l_min -13
_diffrn_reflns_number 3742
_diffrn_reflns_point_group_measured_fraction_full 1.000
_diffrn_reflns_point_group_measured_fraction_max 1.000
_diffrn_reflns_theta_full 25.242
_diffrn_reflns_theta_max 25.290
_diffrn_reflns_theta_min 2.229
_exptl_absorpt_coefficient_mu 3.343
_exptl_absorpt_correction_T_max 0.548
_exptl_absorpt_correction_T_min 0.484
_exptl_absorpt_correction_type multi-scan
_exptl_absorpt_process_details SADABS
_exptl_crystal_colour colorless
_exptl_crystal_density_diffrn 2.846
_exptl_crystal_description block
_exptl_crystal_F_000 968
_exptl_crystal_size_max 0.22
_exptl_crystal_size_mid 0.2
_exptl_crystal_size_min 0.18
_refine_diff_density_max 2.847
_refine_diff_density_min -1.520
_refine_diff_density_rms 0.265
_refine_ls_abs_structure_details
;
 Refined as an inversion twin.
;
_refine_ls_abs_structure_Flack 0.5(2)
_refine_ls_extinction_method none
_refine_ls_goodness_of_fit_ref 1.067
_refine_ls_hydrogen_treatment constr
_refine_ls_matrix_type full
_refine_ls_number_parameters 139
_refine_ls_number_reflns 1101
_refine_ls_number_restraints 541
_refine_ls_restrained_S_all 0.944
_refine_ls_R_factor_all 0.0548
_refine_ls_R_factor_gt 0.0535
_refine_ls_shift/su_max 0.000
_refine_ls_shift/su_mean 0.000
_refine_ls_structure_factor_coef Fsqd
_refine_ls_weighting_details 'w=1/[\s^2^(Fo^2^)+(0.1006P)^2^+24.9701P] where P=(Fo^2^+2Fc^2^)/3'
_refine_ls_weighting_scheme calc
_refine_ls_wR_factor_gt 0.1452
_refine_ls_wR_factor_ref 0.1468
_reflns_Friedel_coverage 0.897
_reflns_Friedel_fraction_full 1.000
_reflns_Friedel_fraction_max 1.000
_reflns_number_gt 1077
_reflns_number_total 1101
_reflns_threshold_expression 'I > 2\s(I)'
_cod_data_source_file c7ce00753a2.cif
_cod_data_source_block 7
_cod_database_code 7229379
_shelx_shelxl_version_number 2017/1
_shelx_space_group_comment
;
The symmetry employed for this shelxl refinement is uniquely defined
by the following loop, which should always be used as a source of
symmetry information in preference to the above space-group names.
They are only intended as comments.
;
_shelx_estimated_absorpt_t_max 0.584
_shelx_estimated_absorpt_t_min 0.527
_olex2_refinement_description
;
1. Twinned data refinement
 Scales: 0.5(2)
 0.5(2)
2. Fixed Uiso
 At 1.2 times of:
  All C(H) groups
3. Uiso/Uaniso restraints and constraints
C1 \\sim C2 \\sim C3 \\sim C4 \\sim C5 \\sim C6 \\sim C7 \\sim N1 \\sim N2
\\sim N3 \\sim N4 \\sim N5 \\sim O1 \\sim O2 \\sim O3 \\sim O4 \\sim O5 \\sim
O6 \\sim O7: within 3.8A with sigma of 0.01 and sigma for terminal atoms of 0.02
4. Others
 Fixed Sof: O4(0.5) O5(0.5)
5.a Aromatic/amide H refined with riding coordinates:
 C2(H2)
;
_olex2_submission_special_instructions 'No special instructions were received'

loop_
_space_group_symop_operation_xyz
'x, y, z'
'-x, -y, z'
'x+1/2, -y, z'
'-x+1/2, y, z'
'x, y+1/2, z+1/2'
'-x, -y+1/2, z+1/2'
'x+1/2, -y+1/2, z+1/2'
'-x+1/2, y+1/2, z+1/2'

loop_
_atom_site_label
_atom_site_type_symbol
_atom_site_fract_x
_atom_site_fract_y
_atom_site_fract_z
_atom_site_U_iso_or_equiv
_atom_site_adp_type
_atom_site_occupancy
_atom_site_site_symmetry_order
_atom_site_calc_flag
_atom_site_refinement_flags_posn
_atom_site_refinement_flags_adp
_atom_site_refinement_flags_occupancy
_atom_site_disorder_assembly
_atom_site_disorder_group
Ag1 Ag 0.250000 0.78086(9) 0.4636(2) 0.0275(5) Uani 1 2 d S T P . .
Ag2 Ag 0.500000 1.000000 0.5575(2) 0.0494(7) Uani 1 2 d S T P . .
C1 C 0.750000 0.4999(14) 0.444(3) 0.047(3) Uani 1 2 d S TU P . .
C2 C 0.750000 0.5323(17) 0.553(3) 0.046(3) Uani 1 2 d S TU P . .
H2 H 0.750000 0.497040 0.618844 0.055 Uiso 1 2 calc RS T P . .
C3 C 0.750000 0.6173(17) 0.573(3) 0.041(3) Uani 1 2 d S TU P . .
C4 C 0.750000 0.6708(14) 0.470(4) 0.041(3) Uani 1 2 d S TU P . .
C5 C 0.750000 0.6343(17) 0.360(3) 0.041(3) Uani 1 2 d S TU P A .
C6 C 0.750000 0.5490(18) 0.336(3) 0.046(3) Uani 1 2 d S TU P . .
C7 C 0.750000 0.7603(16) 0.479(3) 0.042(3) Uani 1 2 d S TU P . .
N1 N 0.750000 0.4127(15) 0.436(3) 0.049(3) Uani 1 2 d S TU P . .
N2 N 0.750000 0.6899(16) 0.260(3) 0.047(3) Uani 1 2 d S TU P . .
N3 N 0.750000 0.6460(14) 0.697(2) 0.043(3) Uani 1 2 d S TU P . .
N4 N 0.585(2) 0.8072(8) 0.4915(15) 0.038(3) Uani 1 1 d . U . . .
N5 N 0.651(2) 0.8857(8) 0.5044(15) 0.035(3) Uani 1 1 d . U . . .
O1 O 0.750000 0.3751(17) 0.338(3) 0.071(5) Uani 1 2 d S TU P . .
O2 O 0.750000 0.3738(15) 0.523(3) 0.061(4) Uani 1 2 d S TU P . .
O3 O 0.750000 0.5182(14) 0.229(2) 0.054(3) Uani 1 2 d S TU P . .
O4 O 0.864(6) 0.676(2) 0.178(3) 0.061(5) Uani 0.5 1 d . U . A -1
O5 O 0.628(6) 0.7414(18) 0.241(3) 0.054(5) Uani 0.5 1 d . U . A -1
O6 O 0.750000 0.5934(16) 0.783(3) 0.070(5) Uani 1 2 d S TU P . .
O7 O 0.750000 0.7149(13) 0.718(3) 0.060(5) Uani 1 2 d S TU P . .

loop_
_atom_site_aniso_label
_atom_site_aniso_U_11
_atom_site_aniso_U_22
_atom_site_aniso_U_33
_atom_site_aniso_U_23
_atom_site_aniso_U_13
_atom_site_aniso_U_12
Ag1 0.0197(8) 0.0250(8) 0.0379(9) 0.0009(8) 0.000 0.000
Ag2 0.0334(12) 0.0225(9) 0.0922(19) 0.000 0.000 0.0094(7)
C1 0.048(5) 0.031(5) 0.063(6) -0.014(5) 0.000 0.000
C2 0.048(5) 0.029(5) 0.061(6) -0.011(5) 0.000 0.000
C3 0.041(5) 0.027(5) 0.055(6) -0.011(5) 0.000 0.000
C4 0.038(5) 0.026(5) 0.058(6) -0.013(5) 0.000 0.000
C5 0.039(5) 0.029(5) 0.055(6) -0.012(5) 0.000 0.000
C6 0.046(5) 0.031(5) 0.060(6) -0.015(5) 0.000 0.000
C7 0.040(5) 0.027(5) 0.060(6) -0.008(5) 0.000 0.000
N1 0.051(6) 0.033(6) 0.064(7) -0.018(5) 0.000 0.000
N2 0.047(6) 0.037(5) 0.059(6) -0.009(5) 0.000 0.000
N3 0.043(6) 0.029(5) 0.057(6) -0.008(5) 0.000 0.000
N4 0.032(5) 0.022(4) 0.059(6) -0.009(4) -0.006(4) 0.001(4)
N5 0.028(5) 0.011(4) 0.065(7) -0.004(4) -0.003(5) 0.002(4)
O1 0.083(11) 0.044(9) 0.087(11) -0.017(9) 0.000 0.000
O2 0.069(7) 0.036(7) 0.079(8) -0.008(6) 0.000 0.000
O3 0.054(6) 0.043(5) 0.066(6) -0.017(5) 0.000 0.000
O4 0.054(10) 0.064(10) 0.065(10) 0.006(10) 0.007(9) 0.008(9)
O5 0.054(9) 0.043(8) 0.066(9) 0.004(9) -0.005(9) 0.004(8)
O6 0.085(11) 0.059(10) 0.066(11) 0.008(9) 0.000 0.000
O7 0.077(10) 0.041(8) 0.062(9) -0.010(7) 0.000 0.000

loop_
_atom_type_symbol
_atom_type_description
_atom_type_scat_dispersion_real
_atom_type_scat_dispersion_imag
_atom_type_scat_source
C C 0.0033 0.0016 'International Tables Vol C Tables 4.2.6.8 and 6.1.1.4'
H H 0.0000 0.0000 'International Tables Vol C Tables 4.2.6.8 and 6.1.1.4'
N N 0.0061 0.0033 'International Tables Vol C Tables 4.2.6.8 and 6.1.1.4'
O O 0.0106 0.0060 'International Tables Vol C Tables 4.2.6.8 and 6.1.1.4'
Ag Ag -0.8971 1.1015 'International Tables Vol C Tables 4.2.6.8 and 6.1.1.4'

loop_
_geom_angle_atom_site_label_1
_geom_angle_atom_site_label_2
_geom_angle_atom_site_label_3
_geom_angle
_geom_angle_site_symmetry_1
_geom_angle_site_symmetry_3
N4 Ag1 N4 153.4(7) 4 .
N4 Ag1 O2 98.4(4) 4 2_665
N4 Ag1 O2 98.4(4) . 2_665
Ag2 Ag2 Ag2 180.0 3_475 3_575
N5 Ag2 Ag2 62.6(4) . 3_575
N5 Ag2 Ag2 62.6(4) 2_675 3_475
N5 Ag2 Ag2 117.4(4) . 3_475
N5 Ag2 Ag2 117.4(4) 2_675 3_575
N5 Ag2 N5 148.9(9) . 2_675
N5 Ag2 O3 113.8(6) 2_675 5
N5 Ag2 O3 89.9(6) . 5
N5 Ag2 O3 89.9(6) 2_675 6_665
N5 Ag2 O3 113.8(6) . 6_665
O3 Ag2 Ag2 130.9(4) 6_665 3_575
O3 Ag2 Ag2 49.1(4) 5 3_575
O3 Ag2 Ag2 49.1(4) 6_665 3_475
O3 Ag2 Ag2 130.9(4) 5 3_475
O3 Ag2 O3 83.3(8) 5 6_665
C2 C1 C6 123(2) . .
C2 C1 N1 117(3) . .
N1 C1 C6 120(3) . .
C1 C2 H2 118.5 . .
C1 C2 C3 123(3) . .
C3 C2 H2 118.5 . .
C2 C3 C4 118(3) . .
C2 C3 N3 118(3) . .
C4 C3 N3 124(2) . .
C3 C4 C7 124(3) . .
C5 C4 C3 117(2) . .
C5 C4 C7 120(3) . .
C4 C5 C6 127(3) . .
C4 C5 N2 115(2) . .
C6 C5 N2 118(3) . .
C5 C6 C1 113(3) . .
O3 C6 C1 124(3) . .
O3 C6 C5 124(3) . .
N4 C7 C4 124.9(11) . .
N4 C7 C4 124.9(11) 4_655 .
N4 C7 N4 109(2) . 4_655
O1 N1 C1 123(3) . .
O2 N1 C1 119(3) . .
O2 N1 O1 117(3) . .
O4 N2 C5 118(2) . .
O5 N2 C5 126(3) . .
O5 N2 O4 116(4) . .
O6 N3 C3 119(2) . .
O7 N3 C3 121(3) . .
O7 N3 O6 120(3) . .
C7 N4 Ag1 132.4(13) . .
C7 N4 N5 106.3(15) . .
N5 N4 Ag1 120.3(11) . .
N4 N5 Ag2 132.4(12) . .
N5 N5 Ag2 117.4(4) 4_655 .
N5 N5 N4 108.9(9) 4_655 .
N1 O2 Ag1 109(2) . 2_665
Ag2 O3 Ag2 81.8(7) 5_544 7_564
C6 O3 Ag2 137.2(6) . 5_544
C6 O3 Ag2 137.2(6) . 7_564

loop_
_geom_bond_atom_site_label_1
_geom_bond_atom_site_label_2
_geom_bond_distance
_geom_bond_site_symmetry_2
Ag1 N4 2.293(16) 4
Ag1 N4 2.293(16) .
Ag1 O2 2.59(2) 2_665
Ag2 Ag2 3.3261(4) 3_575
Ag2 Ag2 3.3261(4) 3_475
Ag2 N5 2.188(13) .
Ag2 N5 2.188(13) 2_675
Ag2 O3 2.541(19) 5
Ag2 O3 2.541(19) 6_665
C1 C2 1.31(5) .
C1 C6 1.43(5) .
C1 N1 1.42(3) .
C2 H2 0.9300 .
C2 C3 1.40(4) .
C3 C4 1.43(5) .
C3 N3 1.45(4) .
C4 C5 1.35(5) .
C4 C7 1.45(3) .
C5 C6 1.41(4) .
C5 N2 1.43(5) .
C6 O3 1.29(4) .
C7 N4 1.34(2) 4_655
C7 N4 1.34(2) .
N1 O1 1.24(4) .
N1 O2 1.15(4) .
N2 O4 1.20(4) .
N2 O5 1.18(4) .
N3 O6 1.27(4) .
N3 O7 1.14(3) .
N4 N5 1.352(19) .
N5 N5 1.31(3) 4_655

loop_
_geom_torsion_atom_site_label_1
_geom_torsion_atom_site_label_2
_geom_torsion_atom_site_label_3
_geom_torsion_atom_site_label_4
_geom_torsion
_geom_torsion_site_symmetry_1
_geom_torsion_site_symmetry_4
Ag1 N4 N5 Ag2 21(2) . .
Ag1 N4 N5 N5 -172.5(7) . 4_655
C1 C2 C3 C4 0.000(16) . .
C1 C2 C3 N3 180.000(11) . .
C1 C6 O3 Ag2 -106(2) . 7_564
C1 C6 O3 Ag2 106(2) . 5_544
C1 N1 O2 Ag1 180.000(5) . 2_665
C2 C1 C6 C5 0.000(12) . .
C2 C1 C6 O3 180.000(10) . .
C2 C1 N1 O1 180.000(9) . .
C2 C1 N1 O2 0.000(11) . .
C2 C3 C4 C5 0.000(16) . .
C2 C3 C4 C7 180.000(13) . .
C2 C3 N3 O6 0.000(15) . .
C2 C3 N3 O7 180.000(14) . .
C3 C4 C5 C6 0.000(15) . .
C3 C4 C5 N2 180.000(11) . .
C3 C4 C7 N4 -85(3) . .
C3 C4 C7 N4 85(3) . 4_655
C4 C3 N3 O6 180.000(14) . .
C4 C3 N3 O7 0.000(16) . .
C4 C5 C6 C1 0.000(13) . .
C4 C5 C6 O3 180.000(11) . .
C4 C5 N2 O4 134(3) . .
C4 C5 N2 O5 -57(3) . .
C4 C7 N4 Ag1 -16(5) . .
C4 C7 N4 N5 176(3) . .
C5 C4 C7 N4 -95(3) . 4_655
C5 C4 C7 N4 95(3) . .
C5 C6 O3 Ag2 74(2) . 7_564
C5 C6 O3 Ag2 -74(2) . 5_544
C6 C1 C2 C3 0.000(15) . .
C6 C1 N1 O1 0.000(11) . .
C6 C1 N1 O2 180.000(9) . .
C6 C5 N2 O4 -46(3) . .
C6 C5 N2 O5 123(3) . .
C7 C4 C5 C6 180.000(13) . .
C7 C4 C5 N2 0.000(15) . .
C7 N4 N5 Ag2 -169(2) . .
C7 N4 N5 N5 -3(2) . 4_655
N1 C1 C2 C3 180.000(12) . .
N1 C1 C6 C5 180.000(10) . .
N1 C1 C6 O3 0.000(11) . .
N2 C5 C6 C1 180.000(10) . .
N2 C5 C6 O3 0.000(12) . .
N3 C3 C4 C5 180.000(12) . .
N3 C3 C4 C7 0.000(16) . .
N4 C7 N4 Ag1 172.4(9) 4_655 .
N4 C7 N4 N5 4(3) 4_655 .
O1 N1 O2 Ag1 0.000(7) . 2_665

loop_
_twin_individual_id
_twin_individual_mass_fraction_refined
1 0.5(2)
2 0.5(2)
